data_4031255
loop_
_publ_author_name
'Miranda, L.'
'Ramirez-Castellanos, J.'
'Hernando, M.'
'Varela, A.'
'Parras, M.'
'Gonzalez-Calbet, J.M.'

_publ_section_title
;
 Structural chemistry of a new 10H hexagonal perovskite: Ba Mn0.4 Fe0.6
 O2.73
;
_journal_name_full 'European Journal of Inorganic Chemistry'
_journal_page_first 2129
_journal_page_last 2135
_journal_volume 2007
_journal_year 2007
_chemical_formula_sum 'Ba Fe0.6 Mn0.4 O2.73'
_chemical_name_systematic 'Ba (Mn0.4 Fe0.6) O2.73'
_space_group_IT_number 194
_symmetry_space_group_name_Hall '-P 6c 2c'
_symmetry_space_group_name_H-M 'P 63/m m c'
_cell_angle_alpha 90
_cell_angle_beta 90
_cell_angle_gamma 120
_cell_formula_units_Z 10
_cell_length_a 5.74644
_cell_length_b 5.74644
_cell_length_c 24.0433
_cell_volume 687.579
_citation_journal_id_ASTM EJICFO
_cod_data_source_file Miranda_EJICFO_2007_1314.cif
_cod_data_source_block Ba1Fe0.6Mn0.4O2.73
_cod_original_cell_volume 687.5788
_cod_original_formula_sum 'Ba1 Fe0.6 Mn0.4 O2.73'
_cod_database_code 4031255

loop_
_symmetry_equiv_pos_as_xyz
x,y,z
x-y,x,z+1/2
-y,x-y,z
-x,-y,z+1/2
-x+y,-x,z
y,-x+y,z+1/2
-y,-x,-z+1/2
x-y,-y,-z
x,x-y,-z+1/2
y,x,-z
-x+y,y,-z+1/2
-x,-x+y,-z
-x,-y,-z
-x+y,-x,-z-1/2
y,-x+y,-z
x,y,-z-1/2
x-y,x,-z
-y,x-y,-z-1/2
y,x,z-1/2
-x+y,y,z
-x,-x+y,z-1/2
-y,-x,z
x-y,-y,z-1/2
x,x-y,z

loop_
_atom_site_label
_atom_site_type_symbol
_atom_site_fract_x
_atom_site_fract_y
_atom_site_fract_z
_atom_site_occupancy
_atom_site_U_iso_or_equiv
Ba3 Ba+2 0.3333 0.6667 0.95936 1 0.0
Mn1 Mn+4 0 0 0.60771 0.667 0.0
Ba2 Ba+2 0.3333 0.6667 0.36627 1 0.0
O2 O-2 0.6958 0.8479 0.451 1 0.0
O3 O-2 0.3333 0.6667 0.75 1 0.0
O4 O-2 0.3333 0.6667 0.25 0.648 0.0
O1 O-2 0.3192 0.1596 0.3501 1 0.0
Ba1 Ba+2 0 0 0.25 1 0.0
Fe3 Fe+3 0 0 0 0.333 0.0
Fe2 Fe+3 0.3333 0.6667 0.82148 1 0.0
Mn2 Mn+4 0 0 0 0.667 0.0
Fe1 Fe+3 0 0 0.60771 0.333 0.0
